data_7234867
loop_
_publ_author_name
'Toshiki Higashino'
'Masaki Dogishi'
'Tomofumi Kadoya'
'Ryonosuke Sato'
'Tadashi Kawamoto'
'Takehiko Mori'

_publ_section_title
;
 Air-stable n-channel organic field-effect transistors based on
 charge-transfer complexes including dimethoxybenzothienobenzothiophene
 and tetracyanoquinodimethane derivatives
;
_journal_name_full 'Journal of Materials Chemistry C'
_journal_page_first 5981
_journal_page_last 5987
_journal_paper_doi 10.1039/C6TC01532H
_journal_volume 4
_journal_year 2016
_chemical_formula_moiety 'C28 H16 N4 O2 S2'
_chemical_formula_sum 'C28 H16 N4 O2 S2'
_chemical_formula_weight 504.58
_chemical_name_systematic (DMeO-BTBT)(TCNQ)
_space_group_IT_number 2
_space_group_name_Hall '-P 1'
_space_group_name_H-M_alt 'P -1'
_symmetry_cell_setting triclinic
_symmetry_Int_Tables_number 2
_symmetry_space_group_name_Hall '-P 1'
_symmetry_space_group_name_H-M 'P -1'
_atom_sites_solution_hydrogens geom
_atom_sites_solution_primary direct
_atom_sites_solution_secondary difmap
_cell_angle_alpha 93.55(4)
_cell_angle_beta 97.81(4)
_cell_angle_gamma 89.44(3)
_cell_formula_units_Z 1
_cell_length_a 8.693(3)
_cell_length_b 9.371(4)
_cell_length_c 7.302(4)
_cell_measurement_reflns_used 25
_cell_measurement_temperature 298
_cell_measurement_theta_max 17.30
_cell_measurement_theta_min 15.01
_cell_volume 588.2(5)
_computing_cell_refinement WinAFC
_computing_data_collection WinAFC
_computing_data_reduction WinAFC
_computing_molecular_graphics 'CrystalStructure 4.0'
_computing_publication_material 'CrystalStructure 4.0 (Rigaku, 2010)'
_computing_structure_refinement 'SHELXL97 (Sheldrick, 2008)'
_computing_structure_solution 'Il Milione (Burla, et al., 2007)'
_diffrn_ambient_temperature 298
_diffrn_measured_fraction_theta_full 0.999
_diffrn_measured_fraction_theta_max 0.999
_diffrn_measurement_device_type 'Rigaku AFC7R'
_diffrn_measurement_method \w-2\q
_diffrn_radiation_type 'Mo K\a'
_diffrn_radiation_wavelength 0.71069
_diffrn_reflns_av_R_equivalents 0.0215
_diffrn_reflns_limit_h_max 12
_diffrn_reflns_limit_h_min -12
_diffrn_reflns_limit_k_max 13
_diffrn_reflns_limit_k_min -13
_diffrn_reflns_limit_l_max 5
_diffrn_reflns_limit_l_min -10
_diffrn_reflns_number 4063
_diffrn_reflns_theta_full 29.99
_diffrn_reflns_theta_max 29.99
_diffrn_standards_decay_% 0.604
_diffrn_standards_interval_count 150
_diffrn_standards_number 3
_exptl_absorpt_coefficient_mu 0.262
_exptl_absorpt_correction_type none
_exptl_crystal_colour black
_exptl_crystal_density_diffrn 1.424
_exptl_crystal_density_method 'not measured'
_exptl_crystal_description needle
_exptl_crystal_F_000 260.00
_exptl_crystal_size_max 0.75
_exptl_crystal_size_mid 0.15
_exptl_crystal_size_min 0.10
_refine_diff_density_max 0.200
_refine_diff_density_min -0.360
_refine_ls_extinction_method none
_refine_ls_goodness_of_fit_ref 1.030
_refine_ls_hydrogen_treatment constr
_refine_ls_number_parameters 163
_refine_ls_number_reflns 3417
_refine_ls_number_restraints 0
_refine_ls_R_factor_gt 0.0396
_refine_ls_shift/su_max 0.001
_refine_ls_structure_factor_coef Fsqd
_refine_ls_weighting_details 'w = 1/[\s^2^(Fo^2^)+(0.0480P)^2^+0.1097P] where P=(Fo^2^+2Fc^2^)/3'
_refine_ls_weighting_scheme calc
_refine_ls_wR_factor_ref 0.1055
_reflns_number_gt 2635
_reflns_number_total 3417
_reflns_threshold_expression F^2^>2.0\s(F^2^)
_cod_data_source_file J-Mater-Chem-C-2016-4-5981.cif
_cod_data_source_block DMeOBTBT-TCNQ
_cod_database_code 7234867

loop_
_symmetry_equiv_pos_site_id
_symmetry_equiv_pos_as_xyz
1 +X,+Y,+Z
2 -X,-Y,-Z

loop_
_atom_site_label
_atom_site_type_symbol
_atom_site_fract_x
_atom_site_fract_y
_atom_site_fract_z
_atom_site_U_iso_or_equiv
_atom_site_adp_type
_atom_site_occupancy
_atom_site_symmetry_multiplicity
_atom_site_calc_flag
_atom_site_refinement_flags
_atom_site_disorder_assembly
_atom_site_disorder_group
S1 S 0.26862(4) 0.56238(4) 0.42866(5) 0.03676(11) Uani 1.0 2 d . . .
O1 O 0.63861(14) 1.03338(13) 0.8302(2) 0.0570(4) Uani 1.0 2 d . . .
N1 N -0.00217(18) 0.66959(19) 0.8439(3) 0.0656(5) Uani 1.0 2 d . . .
N2 N 0.0926(2) 0.2256(2) 0.6676(3) 0.0708(5) Uani 1.0 2 d . . .
C1 C 0.8019(3) 1.0137(3) 0.8794(4) 0.0676(6) Uani 1.0 2 d . . .
C2 C 0.55737(19) 0.92034(16) 0.7381(3) 0.0425(4) Uani 1.0 2 d . . .
C3 C 0.3982(2) 0.94541(17) 0.6880(3) 0.0479(4) Uani 1.0 2 d . . .
C4 C 0.30245(18) 0.84228(17) 0.5923(3) 0.0441(4) Uani 1.0 2 d . . .
C5 C 0.36715(16) 0.70998(16) 0.5468(2) 0.0356(3) Uani 1.0 2 d . . .
C6 C 0.52626(16) 0.68309(15) 0.59986(19) 0.0336(3) Uani 1.0 2 d . . .
C7 C 0.62305(17) 0.78966(16) 0.6952(2) 0.0373(3) Uani 1.0 2 d . . .
C8 C 0.43742(15) 0.46161(15) 0.45513(19) 0.0337(3) Uani 1.0 2 d . . .
C9 C 0.08425(17) 0.57838(18) 0.8369(3) 0.0456(4) Uani 1.0 2 d . . .
C10 C 0.13775(18) 0.33129(19) 0.7412(3) 0.0483(4) Uani 1.0 2 d . . .
C11 C 0.19368(17) 0.46335(17) 0.8330(3) 0.0397(4) Uani 1.0 2 d . . .
C12 C 0.34551(16) 0.48132(15) 0.9161(2) 0.0343(3) Uani 1.0 2 d . . .
C13 C 0.45522(17) 0.36586(16) 0.9125(2) 0.0371(3) Uani 1.0 2 d . . .
C14 C 0.39706(17) 0.61659(16) 1.0068(2) 0.0369(3) Uani 1.0 2 d . . .
H1A H 0.8480 0.9857 0.7704 0.0811 Uiso 1.0 2 calc R . .
H1B H 0.8198 0.9406 0.9663 0.0811 Uiso 1.0 2 calc R . .
H1C H 0.8477 1.1017 0.9346 0.0811 Uiso 1.0 2 calc R . .
H3 H 0.3567 1.0338 0.7203 0.0575 Uiso 1.0 2 calc R . .
H4 H 0.1973 0.8602 0.5587 0.0529 Uiso 1.0 2 calc R . .
H7 H 0.7285 0.7730 0.7286 0.0447 Uiso 1.0 2 calc R . .
H13 H 0.4238 0.2780 0.8538 0.0445 Uiso 1.0 2 calc R . .
H14 H 0.3276 0.6926 1.0095 0.0443 Uiso 1.0 2 calc R . .

loop_
_atom_site_aniso_label
_atom_site_aniso_U_11
_atom_site_aniso_U_22
_atom_site_aniso_U_33
_atom_site_aniso_U_12
_atom_site_aniso_U_13
_atom_site_aniso_U_23
S1 0.02991(17) 0.03569(19) 0.0422(2) 0.00175(12) -0.00166(13) -0.00253(14)
O1 0.0470(7) 0.0365(6) 0.0823(10) -0.0025(5) -0.0015(7) -0.0165(6)
N1 0.0389(8) 0.0600(11) 0.0924(14) 0.0085(7) -0.0040(8) -0.0092(9)
N2 0.0535(10) 0.0554(10) 0.0969(14) -0.0095(8) -0.0060(9) -0.0129(10)
C1 0.0473(10) 0.0460(10) 0.1019(17) -0.0059(8) -0.0070(11) -0.0186(11)
C2 0.0424(8) 0.0318(8) 0.0512(9) -0.0026(6) 0.0031(7) -0.0060(7)
C3 0.0445(9) 0.0328(8) 0.0645(11) 0.0072(7) 0.0050(8) -0.0073(7)
C4 0.0363(8) 0.0381(8) 0.0560(10) 0.0057(6) 0.0021(7) -0.0013(7)
C5 0.0332(7) 0.0332(7) 0.0387(8) 0.0011(6) 0.0009(6) -0.0015(6)
C6 0.0330(7) 0.0311(7) 0.0359(7) 0.0006(5) 0.0034(6) -0.0006(6)
C7 0.0334(7) 0.0344(7) 0.0425(8) -0.0003(6) 0.0016(6) -0.0015(6)
C8 0.0307(7) 0.0329(7) 0.0362(7) 0.0023(5) 0.0011(6) -0.0008(6)
C9 0.0291(7) 0.0471(9) 0.0575(10) -0.0016(6) -0.0023(7) -0.0029(8)
C10 0.0337(8) 0.0464(9) 0.0619(11) -0.0023(7) -0.0014(7) -0.0027(8)
C11 0.0314(7) 0.0393(8) 0.0471(9) -0.0018(6) 0.0014(6) 0.0002(7)
C12 0.0307(7) 0.0352(7) 0.0364(7) -0.0009(5) 0.0026(6) 0.0018(6)
C13 0.0362(8) 0.0318(7) 0.0420(8) -0.0017(6) 0.0019(6) -0.0018(6)
C14 0.0339(7) 0.0322(7) 0.0433(8) 0.0032(6) 0.0020(6) -0.0010(6)

loop_
_atom_type_symbol
_atom_type_description
_atom_type_scat_dispersion_real
_atom_type_scat_dispersion_imag
_atom_type_scat_source
C C 0.0033 0.0016
;
International Tables for Crystallography
(1992, Vol. C, Tables 4.2.6.8 and 6.1.1.4)
;
H H 0.0000 0.0000
;
International Tables for Crystallography
(1992, Vol. C, Table 6.1.1.4)
;
N N 0.0061 0.0033
;
International Tables for Crystallography
(1992, Vol. C, Tables 4.2.6.8 and 6.1.1.4)
;
O O 0.0106 0.0060
;
International Tables for Crystallography
(1992, Vol. C, Tables 4.2.6.8 and 6.1.1.4)
;
S S 0.1246 0.1234
;
International Tables for Crystallography
(1992, Vol. C, Tables 4.2.6.8 and 6.1.1.4)
;

loop_
_geom_angle_atom_site_label_1
_geom_angle_atom_site_label_2
_geom_angle_atom_site_label_3
_geom_angle
_geom_angle_publ_flag
_geom_angle_site_symmetry_1
_geom_angle_site_symmetry_2
_geom_angle_site_symmetry_3
C5 S1 C8 90.59(8) yes . . .
C1 O1 C2 116.84(14) yes . . .
O1 C2 C3 115.00(14) yes . . .
O1 C2 C7 124.02(15) yes . . .
C3 C2 C7 120.97(15) yes . . .
C2 C3 C4 121.48(15) yes . . .
C3 C4 C5 118.26(15) yes . . .
S1 C5 C4 126.52(12) yes . . .
S1 C5 C6 112.90(11) yes . . .
C4 C5 C6 120.56(14) yes . . .
C5 C6 C7 120.62(14) yes . . .
C5 C6 C8 109.91(12) yes . . 2_666
C7 C6 C8 129.46(13) yes . . 2_666
C2 C7 C6 118.08(14) yes . . .
S1 C8 C6 133.42(11) yes . . 2_666
S1 C8 C8 112.56(11) yes . . 2_666
C6 C8 C8 114.01(13) yes 2_666 . 2_666
N1 C9 C11 178.6(2) yes . . .
N2 C10 C11 179.85(19) yes . . .
C9 C11 C10 116.81(14) yes . . .
C9 C11 C12 120.72(14) yes . . .
C10 C11 C12 122.48(15) yes . . .
C11 C12 C13 120.72(14) yes . . .
C11 C12 C14 120.61(14) yes . . .
C13 C12 C14 118.67(13) yes . . .
C12 C13 C14 120.71(14) yes . . 2_667
C12 C14 C13 120.62(14) yes . . 2_667
O1 C1 H1A 109.471 no . . .
O1 C1 H1B 109.475 no . . .
O1 C1 H1C 109.470 no . . .
H1A C1 H1B 109.475 no . . .
H1A C1 H1C 109.466 no . . .
H1B C1 H1C 109.470 no . . .
C2 C3 H3 119.261 no . . .
C4 C3 H3 119.260 no . . .
C3 C4 H4 120.864 no . . .
C5 C4 H4 120.872 no . . .
C2 C7 H7 120.957 no . . .
C6 C7 H7 120.961 no . . .
C12 C13 H13 119.642 no . . .
C14 C13 H13 119.648 no 2_667 . .
C12 C14 H14 119.690 no . . .
C13 C14 H14 119.690 no 2_667 . .

loop_
_geom_bond_atom_site_label_1
_geom_bond_atom_site_label_2
_geom_bond_distance
_geom_bond_publ_flag
_geom_bond_site_symmetry_1
_geom_bond_site_symmetry_2
S1 C5 1.7509(17) yes . .
S1 C8 1.7322(15) yes . .
O1 C1 1.429(3) yes . .
O1 C2 1.368(2) yes . .
N1 C9 1.136(3) yes . .
N2 C10 1.144(3) yes . .
C2 C3 1.403(3) yes . .
C2 C7 1.383(3) yes . .
C3 C4 1.375(3) yes . .
C4 C5 1.396(3) yes . .
C5 C6 1.409(2) yes . .
C6 C7 1.400(2) yes . .
C6 C8 1.435(2) yes . 2_666
C8 C8 1.3763(19) yes . 2_666
C9 C11 1.432(3) yes . .
C10 C11 1.428(3) yes . .
C11 C12 1.383(2) yes . .
C12 C13 1.437(2) yes . .
C12 C14 1.440(2) yes . .
C13 C14 1.345(2) yes . 2_667
C1 H1A 0.960 no . .
C1 H1B 0.960 no . .
C1 H1C 0.960 no . .
C3 H3 0.930 no . .
C4 H4 0.930 no . .
C7 H7 0.930 no . .
C13 H13 0.930 no . .
C14 H14 0.930 no . .

loop_
_geom_contact_atom_site_label_1
_geom_contact_atom_site_label_2
_geom_contact_distance
_geom_contact_publ_flag
_geom_contact_site_symmetry_1
_geom_contact_site_symmetry_2
S1 C7 3.520(2) no . 2_666
N1 C10 3.460(3) no . .
N1 C12 3.479(3) no . .
N1 C14 3.553(3) no . .
N2 C9 3.461(3) no . .
N2 C12 3.514(3) no . .
C1 C7 2.790(3) no . .
C2 C5 2.769(3) no . .
C3 C6 2.764(3) no . .
C4 C7 2.833(3) no . .
C9 C14 2.848(3) no . .
C10 C13 2.884(3) no . .
C12 C12 2.812(3) no . 2_667
C13 C13 2.816(3) no . 2_667
C14 C14 2.816(3) no . 2_667
S1 N1 3.516(3) no . 2_566
S1 C9 3.566(3) no . .
S1 C10 3.544(3) no . .
S1 C11 3.298(3) no . .
S1 C14 3.484(3) no . 1_554
O1 C3 3.569(3) no . 2_677
O1 C4 3.468(3) no . 2_676
O1 C13 3.541(3) no . 1_565
O1 C14 3.445(3) no . 2_677
N1 S1 3.516(3) no . 2_566
N1 C7 3.490(3) no . 1_455
N1 C9 3.535(3) no . 2_567
N1 C10 3.398(4) no . 2_567
N1 C11 3.371(3) no . 2_567
C2 C3 3.498(4) no . 2_676
C3 O1 3.569(3) no . 2_677
C3 C2 3.498(4) no . 2_676
C4 O1 3.468(3) no . 2_676
C5 C12 3.573(3) no . .
C5 C14 3.498(3) no . .
C6 C14 3.410(3) no . .
C7 N1 3.490(3) no . 1_655
C7 C13 3.444(3) no . 2_667
C8 C12 3.557(3) no . .
C8 C12 3.576(3) no . 2_666
C8 C13 3.495(3) no . .
C8 C13 3.456(3) no . 2_666
C9 S1 3.566(3) no . .
C9 N1 3.535(3) no . 2_567
C9 C9 3.376(3) no . 2_567
C10 S1 3.544(3) no . .
C10 N1 3.398(4) no . 2_567
C11 S1 3.298(3) no . .
C11 N1 3.371(3) no . 2_567
C12 C5 3.573(3) no . .
C12 C8 3.557(3) no . .
C12 C8 3.576(3) no . 2_666
C13 O1 3.541(3) no . 1_545
C13 C7 3.444(3) no . 2_667
C13 C8 3.495(3) no . .
C13 C8 3.456(3) no . 2_666
C14 S1 3.484(3) no . 1_556
C14 O1 3.445(3) no . 2_677
C14 C5 3.498(3) no . .
C14 C6 3.410(3) no . .
S1 H4 2.9784 no . .
S1 H7 3.2797 no . 2_666
O1 H3 2.4733 no . .
O1 H7 2.6476 no . .
N1 H14 2.9606 no . .
N2 H13 3.0428 no . .
C1 H7 2.4977 no . .
C2 H1A 2.5816 no . .
C2 H1B 2.6368 no . .
C2 H1C 3.1801 no . .
C2 H4 3.2651 no . .
C3 H7 3.2672 no . .
C5 H3 3.2202 no . .
C5 H7 3.2838 no . .
C6 H4 3.2797 no . .
C7 H1A 2.6750 no . .
C7 H1B 2.7615 no . .
C7 H3 3.2539 no . .
C8 H7 2.8080 no . 2_666
C9 H14 2.5223 no . .
C10 H13 2.5648 no . .
C11 H13 2.6308 no . .
C11 H14 2.6323 no . .
C12 H13 3.2612 no . 2_667
C12 H14 3.2594 no . 2_667
C13 H14 3.3141 no . .
C14 H13 3.3143 no . .
H1A H7 2.2418 no . .
H1B H7 2.3284 no . .
H1C H7 3.4480 no . .
H3 H4 2.3066 no . .
H13 H14 2.2660 no . 2_667
S1 H14 3.4669 no . 1_554
O1 H3 3.3750 no . 2_677
O1 H4 3.5458 no . 2_676
O1 H13 2.9543 no . 1_565
O1 H14 2.7569 no . 2_677
N1 H1A 3.2699 no . 1_455
N1 H1B 3.1081 no . 1_455
N1 H1C 2.8374 no . 2_677
N1 H4 3.4697 no . .
N1 H7 2.5791 no . 1_455
N2 H1A 3.2975 no . 1_445
N2 H1B 3.1764 no . 2_667
N2 H1C 3.3376 no . 1_445
N2 H3 2.9003 no . 1_545
N2 H4 2.9106 no . 2_566
N2 H7 3.4668 no . 2_666
C1 H1B 3.3509 no . 2_777
C1 H1C 3.3597 no . 2_777
C1 H3 3.4512 no . 2_677
C1 H4 3.4791 no . 2_676
C1 H14 3.0677 no . 2_677
C2 H3 3.5796 no . 2_676
C2 H13 3.5935 no . 2_667
C3 H1B 3.4686 no . 2_677
C3 H13 3.2716 no . 1_565
C3 H14 3.5517 no . .
C4 H1A 3.2968 no . 2_676
C4 H14 3.4123 no . .
C5 H14 3.4567 no . .
C6 H13 3.4405 no . 2_666
C7 H3 3.5701 no . 2_676
C7 H13 3.4709 no . 2_667
C8 H13 3.4878 no . .
C9 H1C 3.3569 no . 2_677
C9 H7 3.5945 no . 1_455
C10 H1B 3.4105 no . 2_667
C10 H3 3.3674 no . 1_545
C13 H3 3.4020 no . 1_545
C13 H7 3.5654 no . 2_667
C14 H1C 3.4168 no . 2_677
H1A N1 3.2699 no . 1_655
H1A N2 3.2975 no . 1_665
H1A C4 3.2968 no . 2_676
H1A H1B 3.2984 no . 2_777
H1A H1C 3.3074 no . 2_777
H1A H4 2.8595 no . 2_676
H1B N1 3.1081 no . 1_655
H1B N2 3.1764 no . 2_667
H1B C1 3.3509 no . 2_777
H1B C3 3.4686 no . 2_677
H1B C10 3.4105 no . 2_667
H1B H1A 3.2984 no . 2_777
H1B H1B 3.2987 no . 2_777
H1B H1C 2.9126 no . 2_777
H1B H3 2.9199 no . 2_677
H1B H13 3.4032 no . 2_667
H1C N1 2.8374 no . 2_677
H1C N2 3.3376 no . 1_665
H1C C1 3.3597 no . 2_777
H1C C9 3.3569 no . 2_677
H1C C14 3.4168 no . 2_677
H1C H1A 3.3074 no . 2_777
H1C H1B 2.9126 no . 2_777
H1C H1C 3.3167 no . 2_777
H1C H3 3.5741 no . 2_677
H1C H14 2.4936 no . 2_677
H3 O1 3.3750 no . 2_677
H3 N2 2.9003 no . 1_565
H3 C1 3.4512 no . 2_677
H3 C2 3.5796 no . 2_676
H3 C7 3.5701 no . 2_676
H3 C10 3.3674 no . 1_565
H3 C13 3.4020 no . 1_565
H3 H1B 2.9199 no . 2_677
H3 H1C 3.5741 no . 2_677
H3 H13 2.4750 no . 1_565
H4 O1 3.5458 no . 2_676
H4 N1 3.4697 no . .
H4 N2 2.9106 no . 2_566
H4 C1 3.4791 no . 2_676
H4 H1A 2.8595 no . 2_676
H7 N1 2.5791 no . 1_655
H7 N2 3.4668 no . 2_666
H7 C9 3.5945 no . 1_655
H7 C13 3.5654 no . 2_667
H7 H13 3.5457 no . 2_667
H13 O1 2.9543 no . 1_545
H13 C2 3.5935 no . 2_667
H13 C3 3.2716 no . 1_545
H13 C6 3.4405 no . 2_666
H13 C7 3.4709 no . 2_667
H13 C8 3.4878 no . .
H13 H1B 3.4032 no . 2_667
H13 H3 2.4750 no . 1_545
H13 H7 3.5457 no . 2_667
H14 S1 3.4669 no . 1_556
H14 O1 2.7569 no . 2_677
H14 C1 3.0677 no . 2_677
H14 C3 3.5517 no . .
H14 C4 3.4123 no . .
H14 C5 3.4567 no . .
H14 H1C 2.4936 no . 2_677

loop_
_geom_torsion_atom_site_label_1
_geom_torsion_atom_site_label_2
_geom_torsion_atom_site_label_3
_geom_torsion_atom_site_label_4
_geom_torsion
_geom_torsion_publ_flag
_geom_torsion_site_symmetry_1
_geom_torsion_site_symmetry_2
_geom_torsion_site_symmetry_3
_geom_torsion_site_symmetry_4
C5 S1 C8 C6 179.81(14) no . . . 2_666
C5 S1 C8 C8 -1.60(11) no . . . 2_666
C8 S1 C5 C4 -176.88(13) no . . . .
C8 S1 C5 C6 1.71(11) no . . . .
C1 O1 C2 C3 -178.35(16) no . . . .
C1 O1 C2 C7 1.6(3) no . . . .
O1 C2 C3 C4 178.97(15) no . . . .
O1 C2 C7 C6 -179.86(15) no . . . .
C3 C2 C7 C6 0.1(3) no . . . .
C7 C2 C3 C4 -1.0(3) no . . . .
C2 C3 C4 C5 0.6(3) no . . . .
C3 C4 C5 S1 179.18(14) no . . . .
C3 C4 C5 C6 0.7(3) no . . . .
S1 C5 C6 C7 179.75(10) no . . . .
S1 C5 C6 C8 -1.38(15) no . . . 2_666
C4 C5 C6 C7 -1.6(3) no . . . .
C4 C5 C6 C8 177.31(14) no . . . 2_666
C5 C6 C7 C2 1.1(3) no . . . .
C5 C6 C8 S1 -178.40(13) no . . 2_666 2_666
C5 C6 C8 C8 0.17(18) no . . 2_666 .
C7 C6 C8 S1 0.3(3) no . . 2_666 2_666
C7 C6 C8 C8 178.92(14) no . . 2_666 .
C8 C6 C7 C2 -177.49(14) no 2_666 . . .
S1 C8 C8 S1 180(104524) no . . 2_666 2_666
S1 C8 C8 C6 1.12(16) no . . 2_666 .
C6 C8 C8 S1 -1.12(17) no 2_666 . 2_666 2_666
C6 C8 C8 C6 -180(123244) no 2_666 . 2_666 .
C9 C11 C12 C13 179.88(14) no . . . .
C9 C11 C12 C14 -0.6(3) no . . . .
C10 C11 C12 C13 0.3(3) no . . . .
C10 C11 C12 C14 179.81(15) no . . . .
C11 C12 C13 C14 179.94(14) no . . . 2_667
C11 C12 C14 C13 -179.94(14) no . . . 2_667
C13 C12 C14 C13 -0.4(3) no . . . 2_667
C14 C12 C13 C14 0.4(3) no . . . 2_667
C12 C13 C14 C12 -0.4(3) no . . 2_667 2_667
